data_1561756
loop_
_publ_author_name
'Bykova, E.'
'Gou, H.'
'Bykov, M.'
'Hanfland, M.'
'Dubrovinsky, L.'
'Dubrovinskaia, N.'

_publ_section_title
;
 Crystal structures and compressibility of novel iron borides Fe2B7 and Fe
 B50 synthesized at high pressure and high temperature
;
_journal_name_full 'Journal of Solid State Chemistry'
_journal_page_first 102
_journal_page_last 109
_journal_paper_doi 10.1016/j.jssc.2015.06.040
_journal_volume 230
_journal_year 2015
_chemical_absolute_configuration .
_chemical_compound_source
;
high-pressure high-temperature synthesis
;
_chemical_formula_moiety 'B7 Fe2'
_chemical_formula_sum 'B7 Fe2'
_chemical_formula_weight 187.4
_chemical_name_common 'diiron heptaboride'
_chemical_name_systematic 'diiron heptaboride'
_space_group_IT_number 55
_space_group_name_Hall '-P 2 2ab'
_space_group_name_H-M_alt 'P b a m'
_symmetry_cell_setting orthorhombic
_symmetry_Int_Tables_number 55
_symmetry_space_group_name_Hall '-P 2 2ab'
_symmetry_space_group_name_H-M 'P b a m'
_cell_angle_alpha 90
_cell_angle_beta 90
_cell_angle_gamma 90
_cell_formula_units_Z 8
_cell_length_a 16.9005(10)
_cell_length_b 10.6248(2)
_cell_length_c 2.88340(10)
_cell_measurement_reflns_used 339
_cell_measurement_temperature 293
_cell_measurement_theta_max 18.67
_cell_measurement_theta_min 4.33
_cell_volume 517.76(4)
_computing_cell_refinement
;
CrysAlisPro, Agilent Technologies,
Version 1.171.37.35 (release 13-08-2014 CrysAlis171 .NET)
(compiled Aug 13 2014,18:06:01)
;
_computing_data_collection
;
CrysAlisPro, Agilent Technologies,
Version 1.171.37.35 (release 13-08-2014 CrysAlis171 .NET)
(compiled Aug 13 2014,18:06:01)
;
_computing_data_reduction
;
CrysAlisPro, Agilent Technologies,
Version 1.171.37.35 (release 13-08-2014 CrysAlis171 .NET)
(compiled Aug 13 2014,18:06:01)
;
_computing_structure_refinement 'Jana2006 (Petricek, 2014)'
_computing_structure_solution 'SHELXS-2013 (Sheldrick, 2013)'
_diffrn_ambient_pressure 3400000
_diffrn_ambient_temperature 293
_diffrn_detector 'MAR555 flatpanel detector'
_diffrn_measured_fraction_theta_full 0.87
_diffrn_measured_fraction_theta_max 0.61
_diffrn_measurement_device
;
customized omega-circle diffractometer
;
_diffrn_measurement_device_type 'ESRF, beamline ID09A diffractometer'
_diffrn_measurement_method '\w scans'
_diffrn_radiation_monochromator synchrotron
_diffrn_radiation_probe x-ray
_diffrn_radiation_source synchrotron
_diffrn_radiation_type synchrotron
_diffrn_radiation_wavelength 0.41441
_diffrn_reflns_av_R_equivalents 0.0467
_diffrn_reflns_av_unetI/netI 0.0348
_diffrn_reflns_limit_h_max 22
_diffrn_reflns_limit_h_min -20
_diffrn_reflns_limit_k_max 15
_diffrn_reflns_limit_k_min -15
_diffrn_reflns_limit_l_max 4
_diffrn_reflns_limit_l_min -4
_diffrn_reflns_number 3809
_diffrn_reflns_theta_full 14.07
_diffrn_reflns_theta_max 19.86
_diffrn_reflns_theta_min 1.8
_diffrn_source synchrotron
_exptl_absorpt_coefficient_mu 2.259
_exptl_absorpt_correction_T_max 1
_exptl_absorpt_correction_T_min 0.374
_exptl_absorpt_correction_type multi-scan
_exptl_absorpt_process_details
;
CrysAlisPro, Agilent Technologies,
Version 1.171.37.35 (release 13-08-2014 CrysAlis171 .NET)
(compiled Aug 13 2014,18:06:01)
Empirical absorption correction using spherical harmonics,
 implemented in SCALE3 ABSPACK scaling algorithm.
;
_exptl_crystal_colour black
_exptl_crystal_density_diffrn 4.8057
_exptl_crystal_description plate
_exptl_crystal_F_000 696
_exptl_crystal_size_max 0.025
_exptl_crystal_size_mid 0.025
_exptl_crystal_size_min 0.005
_refine_diff_density_max 0.95
_refine_diff_density_min -0.92
_refine_ls_extinction_method none
_refine_ls_goodness_of_fit_gt 1.87
_refine_ls_goodness_of_fit_ref 1.95
_refine_ls_number_constraints 0
_refine_ls_number_parameters 67
_refine_ls_number_reflns 849
_refine_ls_number_restraints 0
_refine_ls_R_factor_all 0.0427
_refine_ls_R_factor_gt 0.0359
_refine_ls_shift/su_max 0.0003
_refine_ls_shift/su_mean 0.0000
_refine_ls_structure_factor_coef Fsqd
_refine_ls_weighting_details w=1/(\s^2^(I)+0.0004I^2^)
_refine_ls_weighting_scheme sigma
_refine_ls_wR_factor_gt 0.0895
_refine_ls_wR_factor_ref 0.1010
_reflns_number_gt 735
_reflns_number_total 849
_reflns_threshold_expression I>2\s(I)
_cod_data_source_file Fe2B7_03.4GPa.cif
_cod_data_source_block Fe2B7_3.4GPa
_cod_depositor_comments
;
The following automatic conversions were performed:

data item '_diffrn_radiation_probe' value 'X-ray' was changed to
'x-ray' in accordance with the built-in table derived from the CIF
Core dictionary named 'cif_core.dic' version 2.4.5 last updated on
2014-11-21.

Automatic conversion script
Id: cif_fix_values 8369 2020-08-20 11:38:08Z andrius 
;
_cod_database_code 1561756

loop_
_symmetry_equiv_pos_site_id
_symmetry_equiv_pos_as_xyz
1 x,y,z
2 -x,-y,z
3 -x+1/2,y+1/2,-z
4 x+1/2,-y+1/2,-z
5 -x,-y,-z
6 x,y,-z
7 x+1/2,-y+1/2,z
8 -x+1/2,y+1/2,z

loop_
_atom_site_label
_atom_site_type_symbol
_atom_site_fract_x
_atom_site_fract_y
_atom_site_fract_z
_atom_site_adp_type
_atom_site_U_iso_or_equiv
_atom_site_site_symmetry_multiplicity
_atom_site_occupancy
_atom_site_calc_flag
_atom_site_refinement_flags
_atom_site_disorder_assembly
_atom_site_disorder_group
Fe1 Fe 0.22157(6) 0.46733(7) 0.5 Uani 0.0058(2) 4 1 d . . .
Fe2 Fe 0.12149(5) 0.17928(7) 0 Uani 0.0045(2) 4 1 d . . .
Fe3 Fe 0.46592(5) 0.10627(7) 0.5 Uani 0.0046(2) 4 1 d . . .
Fe4 Fe 0.38863(5) 0.26581(7) 0 Uani 0.0047(2) 4 1 d . . .
B1 B 0.3668(4) 0.0506(5) 0 Uiso 0.0039(9) 4 1 d . . .
B2 B 0.0480(4) 0.4604(5) 0 Uiso 0.0048(10) 4 1 d . . .
B3 B 0.3032(4) 0.3912(5) 0 Uiso 0.0050(10) 4 1 d . . .
B4 B 0.1412(4) 0.3744(5) 0 Uiso 0.0041(10) 4 1 d . . .
B5 B 0.4458(4) 0.4040(6) 0.5 Uiso 0.0060(10) 4 1 d . . .
B6 B 0.1998(4) 0.0449(5) 0 Uiso 0.0026(9) 4 1 d . . .
B7 B 0.2881(4) 0.2886(5) 0.5 Uiso 0.0045(10) 4 1 d . . .
B8 B 0.0336(4) 0.3046(6) 0 Uiso 0.0051(10) 4 1 d . . .
B9 B 0.3985(4) 0.4754(5) 0 Uiso 0.0030(10) 4 1 d . . .
B10 B 0.0543(4) 0.0576(6) 0.5 Uiso 0.0064(10) 4 1 d . . .
B11 B 0.0182(4) 0.2125(5) 0.5 Uiso 0.0046(10) 4 1 d . . .
B12 B 0.3387(4) 0.1363(5) 0.5 Uiso 0.0043(9) 4 1 d . . .
B13 B 0.2190(4) 0.1437(6) 0.5 Uiso 0.0073(10) 4 1 d . . .
B14 B 0.1801(4) 0.2930(5) 0.5 Uiso 0.0044(9) 4 1 d . . .

loop_
_atom_site_aniso_label
_atom_site_aniso_type_symbol
_atom_site_aniso_U_11
_atom_site_aniso_U_22
_atom_site_aniso_U_33
_atom_site_aniso_U_12
_atom_site_aniso_U_13
_atom_site_aniso_U_23
Fe1 Fe 0.0066(6) 0.0014(4) 0.0094(3) -0.0010(3) 0 0
Fe2 Fe 0.0051(5) 0.0018(3) 0.0065(3) 0.0001(3) 0 0
Fe3 Fe 0.0071(5) 0.0023(3) 0.0044(3) -0.0004(3) 0 0
Fe4 Fe 0.0058(5) 0.0031(4) 0.0051(3) 0.0008(3) 0 0

loop_
_atom_type_symbol
_atom_type_scat_dispersion_real
_atom_type_scat_dispersion_imag
_atom_type_scat_source
B -0.0003 0.0002 'International Tables Vol C tables 4.2.6.8 and 6.1.1.1'
Fe 0.1991 0.3104 'International Tables Vol C tables 4.2.6.8 and 6.1.1.1'

loop_
_geom_angle_atom_site_label_1
_geom_angle_atom_site_label_2
_geom_angle_atom_site_label_3
_geom_angle_site_symmetry_1
_geom_angle_site_symmetry_2
_geom_angle_site_symmetry_3
_geom_angle
B3 Fe1 B3 . . 1_556 84.13(17)
B3 Fe1 B6 . . 3_555 44.9(2)
B3 Fe1 B6 . . 3_556 101.8(2)
B3 Fe1 B12 . . 3_556 130.07(15)
B3 Fe1 B13 . . 3_556 91.9(2)
B3 Fe1 B14 . . . 82.8(2)
B3 Fe1 B6 1_556 . 3_555 101.8(2)
B3 Fe1 B6 1_556 . 3_556 44.9(2)
B3 Fe1 B12 1_556 . 3_556 130.07(15)
B3 Fe1 B13 1_556 . 3_556 91.9(2)
B3 Fe1 B14 1_556 . . 82.8(2)
B6 Fe1 B6 3_555 . 3_556 85.78(16)
B6 Fe1 B12 3_555 . 3_556 88.4(2)
B6 Fe1 B13 3_555 . 3_556 50.69(15)
B6 Fe1 B14 3_555 . . 125.62(16)
B6 Fe1 B12 3_556 . 3_556 88.4(2)
B6 Fe1 B13 3_556 . 3_556 50.69(15)
B6 Fe1 B14 3_556 . . 125.62(16)
B12 Fe1 B13 3_556 . 3_556 57.6(2)
B12 Fe1 B14 3_556 . . 129.6(3)
B13 Fe1 B14 3_556 . . 172.8(3)
B4 Fe2 B6 . . . 128.2(3)
B4 Fe2 B8 . . . 57.0(2)
B4 Fe2 B14 . . 1_554 50.79(15)
B4 Fe2 B14 . . . 50.79(15)
B6 Fe2 B8 . . . 174.8(3)
B6 Fe2 B14 . . 1_554 95.7(2)
B6 Fe2 B14 . . . 95.7(2)
B8 Fe2 B14 . . 1_554 88.1(2)
B8 Fe2 B14 . . . 88.1(2)
B14 Fe2 B14 1_554 . . 85.74(15)
Fe3 Fe3 Fe4 2_655 . . 144.611(16)
Fe3 Fe3 Fe4 2_655 . 1_556 144.611(16)
Fe3 Fe3 B2 2_655 . 3_545 53.18(14)
Fe3 Fe3 B2 2_655 . 3_546 53.18(14)
Fe3 Fe3 B2 2_655 . 4_555 53.57(13)
Fe3 Fe3 B2 2_655 . 4_556 53.57(13)
Fe3 Fe3 B8 2_655 . 4_555 98.95(17)
Fe3 Fe3 B8 2_655 . 4_556 98.95(17)
Fe3 Fe3 B11 2_655 . 4_556 128.02(17)
Fe3 Fe3 B12 2_655 . . 125.63(14)
Fe4 Fe3 Fe4 . . 1_556 67.95(2)
Fe4 Fe3 B2 . . 3_545 92.61(13)
Fe4 Fe3 B2 . . 3_546 143.28(18)
Fe4 Fe3 B2 . . 4_555 99.76(11)
Fe4 Fe3 B2 . . 4_556 158.34(15)
Fe4 Fe3 B8 . . 4_555 65.84(17)
Fe4 Fe3 B8 . . 4_556 111.63(15)
Fe4 Fe3 B11 . . 4_556 67.51(14)
Fe4 Fe3 B12 . . . 53.25(10)
Fe4 Fe3 B2 1_556 . 3_545 143.28(18)
Fe4 Fe3 B2 1_556 . 3_546 92.61(13)
Fe4 Fe3 B2 1_556 . 4_555 158.34(15)
Fe4 Fe3 B2 1_556 . 4_556 99.76(11)
Fe4 Fe3 B8 1_556 . 4_555 111.63(15)
Fe4 Fe3 B8 1_556 . 4_556 65.84(17)
Fe4 Fe3 B11 1_556 . 4_556 67.51(14)
Fe4 Fe3 B12 1_556 . . 53.25(10)
B2 Fe3 B2 3_545 . 3_546 85.14(14)
B2 Fe3 B2 3_545 . 4_555 50.8(2)
B2 Fe3 B2 3_545 . 4_556 106.75(19)
B2 Fe3 B8 3_545 . 4_555 85.55(17)
B2 Fe3 B8 3_545 . 4_556 149.8(2)
B2 Fe3 B11 3_545 . 4_556 134.94(13)
B2 Fe3 B12 3_545 . . 90.1(2)
B2 Fe3 B2 3_546 . 4_555 106.75(19)
B2 Fe3 B2 3_546 . 4_556 50.8(2)
B2 Fe3 B8 3_546 . 4_555 149.8(2)
B2 Fe3 B8 3_546 . 4_556 85.55(17)
B2 Fe3 B11 3_546 . 4_556 134.94(13)
B2 Fe3 B12 3_546 . . 90.1(2)
B2 Fe3 B2 4_555 . 4_556 85.67(17)
B2 Fe3 B8 4_555 . 4_555 47.0(2)
B2 Fe3 B8 4_555 . 4_556 105.3(2)
B2 Fe3 B11 4_555 . 4_556 91.5(2)
B2 Fe3 B12 4_555 . . 134.08(14)
B2 Fe3 B8 4_556 . 4_555 105.3(2)
B2 Fe3 B8 4_556 . 4_556 47.0(2)
B2 Fe3 B11 4_556 . 4_556 91.5(2)
B2 Fe3 B12 4_556 . . 134.08(14)
B8 Fe3 B8 4_555 . 4_556 88.22(17)
B8 Fe3 B11 4_555 . 4_556 49.61(14)
B8 Fe3 B12 4_555 . . 118.63(19)
B8 Fe3 B11 4_556 . 4_556 49.61(14)
B8 Fe3 B12 4_556 . . 118.63(19)
B11 Fe3 B12 4_556 . . 106.4(2)
Fe3 Fe4 Fe3 1_554 . . 67.95(2)
Fe3 Fe4 B3 1_554 . . 144.80(5)
Fe3 Fe4 B12 1_554 . 1_554 53.66(17)
Fe3 Fe4 B12 1_554 . . 98.82(14)
Fe3 Fe4 B3 . . . 144.80(5)
Fe3 Fe4 B12 . . 1_554 98.82(14)
Fe3 Fe4 B12 . . . 53.66(17)
B3 Fe4 B12 . . 1_554 98.2(2)
B3 Fe4 B12 . . . 98.2(2)
B12 Fe4 B12 1_554 . . 83.72(14)
Fe3 B2 Fe3 3_555 . 3_556 85.14(19)
Fe3 B2 Fe3 3_555 . 4_455 73.25(11)
Fe3 B2 Fe3 3_555 . 4_456 129.2(3)
Fe3 B2 B8 3_555 . . 134.86(17)
Fe3 B2 Fe3 3_556 . 4_455 129.2(3)
Fe3 B2 Fe3 3_556 . 4_456 73.25(11)
Fe3 B2 B8 3_556 . . 134.86(17)
Fe3 B2 Fe3 4_455 . 4_456 85.7(2)
Fe3 B2 B8 4_455 . . 65.0(2)
Fe3 B2 B8 4_456 . . 65.0(2)
Fe1 B3 Fe1 1_554 . . 84.1(2)
Fe1 B3 Fe4 1_554 . . 136.57(12)
Fe1 B3 B6 1_554 . 3_555 66.5(2)
Fe1 B3 Fe4 . . . 136.57(12)
Fe1 B3 B6 . . 3_555 66.5(2)
Fe4 B3 B6 . . 3_555 134.6(5)
Fe1 B6 Fe1 3_545 . 3_546 85.8(2)
Fe1 B6 Fe2 3_545 . . 134.97(12)
Fe1 B6 B3 3_545 . 3_545 68.6(2)
Fe1 B6 Fe2 3_546 . . 134.97(12)
Fe1 B6 B3 3_546 . 3_545 68.6(2)
Fe2 B6 B3 . . 3_545 135.1(5)
Fe2 B8 Fe3 . . 4_455 135.84(12)
Fe2 B8 Fe3 . . 4_456 135.84(12)
Fe2 B8 B2 . . . 123.7(4)
Fe3 B8 Fe3 4_455 . 4_456 88.2(2)
Fe3 B8 B2 4_455 . . 68.1(2)
Fe3 B8 B2 4_456 . . 68.1(2)
Fe1 B12 Fe3 3_546 . . 111.0(2)
Fe1 B12 Fe4 3_546 . . 138.10(10)
Fe1 B12 Fe4 3_546 . 1_556 138.10(10)
Fe3 B12 Fe4 . . . 73.09(19)
Fe3 B12 Fe4 . . 1_556 73.09(19)
Fe4 B12 Fe4 . . 1_556 83.7(2)
Fe1 B14 Fe2 . . . 134.04(14)
Fe1 B14 Fe2 . . 1_556 134.04(14)
Fe2 B14 Fe2 . . 1_556 85.7(2)

loop_
_geom_bond_atom_site_label_1
_geom_bond_atom_site_label_2
_geom_bond_site_symmetry_1
_geom_bond_site_symmetry_2
_geom_bond_distance
Fe1 B3 . . 2.152(5)
Fe1 B3 . 1_556 2.152(5)
Fe1 B6 . 3_555 2.118(5)
Fe1 B6 . 3_556 2.118(5)
Fe1 B12 . 3_556 2.070(6)
Fe1 B13 . 3_556 2.124(6)
Fe1 B14 . . 1.989(6)
Fe2 B4 . . 2.098(5)
Fe2 B6 . . 1.957(6)
Fe2 B8 . . 1.994(6)
Fe2 B14 . 1_554 2.119(4)
Fe2 B14 . . 2.119(4)
Fe3 Fe3 . 2_655 2.5364(10)
Fe3 Fe4 . . 2.5797(9)
Fe3 Fe4 . 1_556 2.5797(9)
Fe3 B2 . 3_545 2.131(4)
Fe3 B2 . 3_546 2.131(4)
Fe3 B2 . 4_555 2.121(5)
Fe3 B2 . 4_556 2.121(5)
Fe3 B8 . 4_555 2.071(5)
Fe3 B8 . 4_556 2.071(5)
Fe3 B11 . 4_556 2.123(6)
Fe3 B12 . . 2.172(7)
Fe4 B3 . . 1.964(6)
Fe4 B12 . 1_554 2.160(4)
Fe4 B12 . . 2.160(4)
B2 B8 . . 1.671(8)
B3 B6 . 3_555 1.631(8)
B5 B10 . 3_556 1.639(8)
